data_7201248
loop_
_publ_author_name
'Koner, Rajesh'
'Goldberg, Israel'

_publ_section_title
;
 Crystal engineering of molecular networks. Hydrogen bonding driven
 two-dimensional assemblies of tetrapyridylporphyrin with benzene tri-
 and tetra-carboxylic acids
;
_journal_issue 7
_journal_name_full CrystEngComm
_journal_page_first 1217
_journal_paper_doi 10.1039/b906538p
_journal_volume 11
_journal_year 2009
_chemical_formula_moiety 'C42 H30 N8 O Zn, C10 H6 O8, 3(C6 H4 Cl2)'
_chemical_formula_sum 'C70 H48 Cl6 N8 O9 Zn'
_chemical_formula_weight 1423.23
_chemical_name_systematic
;
?
;
_space_group_IT_number 14
_symmetry_cell_setting monoclinic
_symmetry_space_group_name_Hall '-P 2yn'
_symmetry_space_group_name_H-M 'P 1 21/n 1'
_atom_sites_solution_hydrogens geom
_atom_sites_solution_primary direct
_atom_sites_solution_secondary difmap
_audit_creation_method SHELXL-97
_cell_angle_alpha 90.00
_cell_angle_beta 114.0951(10)
_cell_angle_gamma 90.00
_cell_formula_units_Z 4
_cell_length_a 18.4960(2)
_cell_length_b 20.2741(4)
_cell_length_c 18.6398(3)
_cell_measurement_reflns_used 14151
_cell_measurement_temperature 110(2)
_cell_measurement_theta_max 27.87
_cell_measurement_theta_min 1.41
_cell_volume 6380.71(18)
_computing_cell_refinement Denzo
_computing_data_collection 'Collect, Nonius B.V.'
_computing_data_reduction 'Denzo & Scalepack'
_computing_structure_refinement 'SHELXL-97 (Sheldrick, 1997)'
_computing_structure_solution 'SHELXS-97 (Sheldrick, 1990)'
_diffrn_ambient_temperature 110(2)
_diffrn_detector_area_resol_mean 12.8
_diffrn_measured_fraction_theta_full 0.995
_diffrn_measured_fraction_theta_max 0.995
_diffrn_measurement_device_type 'Nonius KappaCCD'
_diffrn_measurement_method '0.8 deg. \w scans'
_diffrn_radiation_monochromator graphite
_diffrn_radiation_source 'fine-focus sealed tube'
_diffrn_radiation_type MoK\a
_diffrn_radiation_wavelength 0.71073
_diffrn_reflns_av_R_equivalents 0.0710
_diffrn_reflns_av_sigmaI/netI 0.0733
_diffrn_reflns_limit_h_max 24
_diffrn_reflns_limit_h_min 0
_diffrn_reflns_limit_k_max 26
_diffrn_reflns_limit_k_min 0
_diffrn_reflns_limit_l_max 22
_diffrn_reflns_limit_l_min -24
_diffrn_reflns_number 53707
_diffrn_reflns_theta_full 27.87
_diffrn_reflns_theta_max 27.87
_diffrn_reflns_theta_min 2.34
_diffrn_standards_number 0
_exptl_absorpt_coefficient_mu 0.703
_exptl_absorpt_correction_T_max 0.9019
_exptl_absorpt_correction_T_min 0.7910
_exptl_absorpt_correction_type multi-scan
_exptl_absorpt_process_details 'Blessing, 1995'
_exptl_crystal_colour red
_exptl_crystal_density_diffrn 1.482
_exptl_crystal_density_method 'not measured'
_exptl_crystal_description blocks
_exptl_crystal_F_000 2912
_exptl_crystal_size_max 0.35
_exptl_crystal_size_mid 0.20
_exptl_crystal_size_min 0.15
_platon_squeeze_details
;
;
_refine_diff_density_max 0.977
_refine_diff_density_min -0.838
_refine_diff_density_rms 0.084
_refine_ls_extinction_method none
_refine_ls_goodness_of_fit_ref 1.046
_refine_ls_hydrogen_treatment constr
_refine_ls_matrix_type full
_refine_ls_number_parameters 772
_refine_ls_number_reflns 15147
_refine_ls_number_restraints 0
_refine_ls_restrained_S_all 1.046
_refine_ls_R_factor_all 0.1014
_refine_ls_R_factor_gt 0.0654
_refine_ls_shift/su_max 0.000
_refine_ls_shift/su_mean 0.000
_refine_ls_structure_factor_coef Fsqd
_refine_ls_weighting_details 'calc w=1/[\s^2^(Fo^2^)+(0.1038P)^2^+0.0000P] where P=(Fo^2^+2Fc^2^)/3'
_refine_ls_weighting_scheme calc
_refine_ls_wR_factor_gt 0.1648
_refine_ls_wR_factor_ref 0.1797
_reflns_number_gt 10060
_reflns_number_total 15147
_reflns_threshold_expression >2sigma(I)
_cod_data_source_file b906538p.txt
_cod_data_source_block 2
_cod_original_sg_symbol_H-M 'P 21/n'
_cod_database_code 7201248

loop_
_symmetry_equiv_pos_as_xyz
'x, y, z'
'-x+1/2, y+1/2, -z+1/2'
'-x, -y, -z'
'x-1/2, -y-1/2, z-1/2'

loop_
_atom_site_label
_atom_site_type_symbol
_atom_site_fract_x
_atom_site_fract_y
_atom_site_fract_z
_atom_site_U_iso_or_equiv
_atom_site_adp_type
_atom_site_occupancy
_atom_site_symmetry_multiplicity
_atom_site_calc_flag
_atom_site_refinement_flags
_atom_site_disorder_assembly
_atom_site_disorder_group
Zn Zn 0.39368(2) 0.112414(16) 0.219628(18) 0.01908(11) Uani 1 1 d . . .
C1 C 0.35821(19) -0.02823(15) 0.25861(17) 0.0240(6) Uani 1 1 d . . .
C2 C 0.3488(2) -0.09517(15) 0.22970(18) 0.0293(7) Uani 1 1 d . . .
H2 H 0.3421 -0.1333 0.2560 0.035 Uiso 1 1 calc R . .
C3 C 0.3513(2) -0.09344(15) 0.15855(17) 0.0273(7) Uani 1 1 d . . .
H3 H 0.3467 -0.1300 0.1251 0.033 Uiso 1 1 calc R . .
C4 C 0.36254(18) -0.02476(14) 0.14268(17) 0.0213(6) Uani 1 1 d . . .
C5 C 0.36479(19) -0.00165(14) 0.07255(17) 0.0225(6) Uani 1 1 d . . .
C6 C 0.37043(19) 0.06457(14) 0.05447(17) 0.0230(6) Uani 1 1 d . . .
C7 C 0.3711(2) 0.08787(15) -0.01867(18) 0.0287(7) Uani 1 1 d . . .
H7 H 0.3669 0.0614 -0.0623 0.034 Uiso 1 1 calc R . .
C8 C 0.3789(2) 0.15434(15) -0.01338(18) 0.0282(7) Uani 1 1 d . . .
H8 H 0.3806 0.1833 -0.0527 0.034 Uiso 1 1 calc R . .
C9 C 0.38398(19) 0.17283(14) 0.06342(17) 0.0226(6) Uani 1 1 d . . .
C10 C 0.39571(18) 0.23749(14) 0.09335(16) 0.0216(6) Uani 1 1 d . . .
C11 C 0.40200(18) 0.25616(14) 0.16856(17) 0.0219(6) Uani 1 1 d . . .
C12 C 0.41182(19) 0.32304(14) 0.19806(17) 0.0253(7) Uani 1 1 d . . .
H12 H 0.4182 0.3613 0.1718 0.030 Uiso 1 1 calc R . .
C13 C 0.4102(2) 0.32103(15) 0.27011(17) 0.0255(7) Uani 1 1 d . . .
H13 H 0.4155 0.3575 0.3040 0.031 Uiso 1 1 calc R . .
C14 C 0.39885(18) 0.25271(14) 0.28548(17) 0.0219(6) Uani 1 1 d . . .
C15 C 0.39143(19) 0.22964(14) 0.35313(17) 0.0229(6) Uani 1 1 d . . .
C16 C 0.37783(19) 0.16391(15) 0.36863(17) 0.0242(6) Uani 1 1 d . . .
C17 C 0.3681(2) 0.14155(15) 0.43767(18) 0.0275(7) Uani 1 1 d . . .
H17 H 0.3679 0.1684 0.4794 0.033 Uiso 1 1 calc R . .
C18 C 0.3592(2) 0.07533(16) 0.43187(18) 0.0285(7) Uani 1 1 d . . .
H18 H 0.3511 0.0469 0.4684 0.034 Uiso 1 1 calc R . .
C19 C 0.36453(18) 0.05594(15) 0.35904(17) 0.0229(6) Uani 1 1 d . . .
C20 C 0.35834(18) -0.00877(14) 0.33116(17) 0.0221(6) Uani 1 1 d . . .
N21 N 0.36639(15) 0.01312(12) 0.20452(13) 0.0203(5) Uani 1 1 d . . .
N22 N 0.37832(15) 0.11759(11) 0.10363(14) 0.0210(5) Uani 1 1 d . . .
N23 N 0.39412(15) 0.21445(12) 0.22278(13) 0.0212(5) Uani 1 1 d . . .
N24 N 0.37479(15) 0.11136(12) 0.32146(14) 0.0224(5) Uani 1 1 d . . .
C25 C 0.35921(19) -0.05172(14) 0.01227(17) 0.0226(6) Uani 1 1 d . . .
C26 C 0.2936(2) -0.05538(15) -0.05823(18) 0.0291(7) Uani 1 1 d . . .
H26 H 0.2515 -0.0247 -0.0699 0.035 Uiso 1 1 calc R . .
C27 C 0.2896(2) -0.10435(16) -0.11217(18) 0.0312(7) Uani 1 1 d . . .
H27 H 0.2437 -0.1068 -0.1602 0.037 Uiso 1 1 calc R . .
N28 N 0.34699(18) -0.14751(13) -0.09914(16) 0.0318(6) Uani 1 1 d . . .
C29 C 0.4112(2) -0.14377(18) -0.0315(2) 0.0383(8) Uani 1 1 d . . .
H29 H 0.4526 -0.1748 -0.0219 0.046 Uiso 1 1 calc R . .
C30 C 0.4199(2) -0.09701(17) 0.0250(2) 0.0340(8) Uani 1 1 d . . .
H30 H 0.4669 -0.0956 0.0721 0.041 Uiso 1 1 calc R . .
C31 C 0.40386(19) 0.29103(14) 0.04173(16) 0.0226(6) Uani 1 1 d . . .
C32 C 0.34370(19) 0.30615(15) -0.03017(17) 0.0254(7) Uani 1 1 d . . .
H32 H 0.2954 0.2821 -0.0485 0.030 Uiso 1 1 calc R . .
C33 C 0.3540(2) 0.35664(16) -0.07555(18) 0.0286(7) Uani 1 1 d . . .
H33 H 0.3126 0.3663 -0.1251 0.034 Uiso 1 1 calc R . .
N34 N 0.42096(16) 0.39209(12) -0.05126(15) 0.0269(6) Uani 1 1 d . . .
C35 C 0.4798(2) 0.37707(16) 0.01815(19) 0.0313(7) Uani 1 1 d . . .
H35 H 0.5274 0.4019 0.0353 0.038 Uiso 1 1 calc R . .
C36 C 0.4741(2) 0.32710(15) 0.06562(18) 0.0281(7) Uani 1 1 d . . .
H36 H 0.5173 0.3173 0.1140 0.034 Uiso 1 1 calc R . .
C37 C 0.4010(2) 0.27981(14) 0.41530(17) 0.0246(7) Uani 1 1 d . . .
C38 C 0.4726(2) 0.30783(19) 0.4590(2) 0.0373(8) Uani 1 1 d . . .
H38 H 0.5183 0.2943 0.4516 0.045 Uiso 1 1 calc R . .
C39 C 0.4791(2) 0.3563(2) 0.5143(2) 0.0440(9) Uani 1 1 d . . .
H39 H 0.5295 0.3754 0.5435 0.053 Uiso 1 1 calc R . .
N40 N 0.41846(19) 0.37641(14) 0.52775(16) 0.0340(7) Uani 1 1 d . . .
C41 C 0.3484(3) 0.3476(2) 0.4880(2) 0.0485(10) Uani 1 1 d . . .
H41 H 0.3046 0.3608 0.4988 0.058 Uiso 1 1 calc R . .
C42 C 0.3367(2) 0.2993(2) 0.4316(2) 0.0447(9) Uani 1 1 d . . .
H42 H 0.2861 0.2799 0.4045 0.054 Uiso 1 1 calc R . .
C43 C 0.3536(2) -0.06245(15) 0.38415(17) 0.0256(7) Uani 1 1 d . . .
C44 C 0.4178(2) -0.07735(17) 0.45340(19) 0.0344(8) Uani 1 1 d . . .
H44 H 0.4652 -0.0523 0.4692 0.041 Uiso 1 1 calc R . .
C45 C 0.4125(2) -0.12910(18) 0.4995(2) 0.0383(8) Uani 1 1 d . . .
H45 H 0.4568 -0.1384 0.5472 0.046 Uiso 1 1 calc R . .
N46 N 0.34851(19) -0.16620(14) 0.48022(17) 0.0365(7) Uani 1 1 d . . .
C47 C 0.2874(2) -0.15312(19) 0.4136(2) 0.0436(9) Uani 1 1 d . . .
H47 H 0.2416 -0.1800 0.3993 0.052 Uiso 1 1 calc R . .
C48 C 0.2864(2) -0.10200(19) 0.3630(2) 0.0412(9) Uani 1 1 d . . .
H48 H 0.2412 -0.0944 0.3154 0.049 Uiso 1 1 calc R . .
O49 O 0.51836(13) 0.10448(11) 0.27596(13) 0.0305(5) Uani 1 1 d . . .
H49 H 0.5390 0.1443 0.2943 0.037 Uiso 1 1 d R . .
C50 C 0.5663(2) 0.0738(2) 0.2421(3) 0.0492(10) Uani 1 1 d . . .
H50A H 0.5659 0.1013 0.1980 0.059 Uiso 1 1 calc R . .
H50B H 0.5431 0.0304 0.2203 0.059 Uiso 1 1 calc R . .
C51 C 0.6482(4) 0.0642(3) 0.2984(4) 0.0935(19) Uiso 1 1 d . . .
H51A H 0.6764 0.1064 0.3079 0.140 Uiso 1 1 calc R . .
H51B H 0.6742 0.0324 0.2772 0.140 Uiso 1 1 calc R . .
H51C H 0.6487 0.0474 0.3480 0.140 Uiso 1 1 calc R . .
O52 O 0.66231(16) 0.27166(11) 0.44991(13) 0.0358(6) Uani 1 1 d . . .
H52 H 0.6486 0.2359 0.4703 0.054 Uiso 1 1 d R . .
O53 O 0.58420(17) 0.22296(12) 0.33850(15) 0.0465(7) Uani 1 1 d . . .
C54 C 0.62485(19) 0.26872(15) 0.37406(18) 0.0244(6) Uani 1 1 d . . .
C55 C 0.63103(18) 0.33000(14) 0.33176(16) 0.0202(6) Uani 1 1 d . . .
C56 C 0.64962(18) 0.32645(14) 0.26607(16) 0.0215(6) Uani 1 1 d . . .
C57 C 0.6736(2) 0.26227(15) 0.24291(17) 0.0257(7) Uani 1 1 d . . .
O58 O 0.64297(17) 0.25403(13) 0.16717(13) 0.0458(7) Uani 1 1 d . . .
H58 H 0.6531 0.2142 0.1521 0.069 Uiso 1 1 d R . .
O59 O 0.71851(17) 0.22439(12) 0.28996(14) 0.0436(7) Uani 1 1 d . . .
C60 C 0.64718(19) 0.38349(14) 0.22401(17) 0.0235(6) Uani 1 1 d . . .
H60 H 0.6599 0.3813 0.1796 0.028 Uiso 1 1 calc R . .
C61 C 0.62660(19) 0.44363(14) 0.24560(16) 0.0233(6) Uani 1 1 d . . .
C62 C 0.6277(2) 0.50378(15) 0.19803(18) 0.0276(7) Uani 1 1 d . . .
O63 O 0.57000(16) 0.50680(12) 0.13107(14) 0.0437(7) Uani 1 1 d . . .
H63 H 0.5822 0.5440 0.1123 0.066 Uiso 1 1 d R . .
O64 O 0.6824(2) 0.54108(16) 0.22015(17) 0.0777(12) Uani 1 1 d . . .
C65 C 0.60781(18) 0.44748(14) 0.31089(17) 0.0220(6) Uani 1 1 d . . .
C66 C 0.5837(2) 0.51179(15) 0.33356(18) 0.0292(7) Uani 1 1 d . . .
O67 O 0.58861(19) 0.51247(12) 0.40424(14) 0.0508(8) Uani 1 1 d . . .
H67 H 0.5790 0.5530 0.4180 0.076 Uiso 1 1 d R . .
O68A O 0.5843(3) 0.5617(2) 0.2985(3) 0.0311(11) Uiso 0.50 1 d P . .
O68B O 0.5429(4) 0.5532(3) 0.2843(3) 0.0402(12) Uiso 0.50 1 d P . .
C69 C 0.61187(18) 0.39066(14) 0.35404(17) 0.0219(6) Uani 1 1 d . . .
H69 H 0.6013 0.3933 0.3997 0.026 Uiso 1 1 calc R . .
Cl70 Cl 0.45208(6) 0.09038(5) 0.66738(7) 0.0518(3) Uani 1 1 d . B .
Cl71 Cl 0.36507(7) 0.10578(6) 0.78010(6) 0.0567(3) Uani 1 1 d . . .
C72 C 0.4395(2) 0.16678(19) 0.7016(2) 0.0397(8) Uani 1 1 d . . .
C73 C 0.4010(2) 0.1735(2) 0.7507(2) 0.0426(9) Uani 1 1 d . B .
C74 C 0.3867(3) 0.2360(2) 0.7737(2) 0.0495(10) Uani 1 1 d . . .
H74 H 0.3594 0.2402 0.8070 0.059 Uiso 1 1 calc R B .
C75 C 0.4119(3) 0.2909(2) 0.7485(2) 0.0537(11) Uani 1 1 d . B .
H75 H 0.4010 0.3334 0.7631 0.064 Uiso 1 1 calc R . .
C76 C 0.4532(3) 0.2846(2) 0.7021(2) 0.0533(11) Uani 1 1 d . . .
H76 H 0.4725 0.3230 0.6865 0.064 Uiso 1 1 calc R A 1
C77 C 0.4668(3) 0.2239(2) 0.6780(2) 0.0492(10) Uani 1 1 d . B 1
H77 H 0.4948 0.2204 0.6453 0.059 Uiso 1 1 calc R B 1
Cl78 Cl 0.25752(7) 0.22048(6) 0.56035(6) 0.0547(3) Uani 1 1 d . . .
Cl79 Cl 0.10820(8) 0.23076(6) 0.39891(7) 0.0656(3) Uani 1 1 d . . .
C80 C 0.2028(2) 0.15110(19) 0.5166(2) 0.0386(8) Uani 1 1 d . . .
C81 C 0.1374(2) 0.15512(19) 0.4456(2) 0.0381(8) Uani 1 1 d . . .
C82 C 0.0959(2) 0.0998(2) 0.4116(2) 0.0427(9) Uani 1 1 d . . .
H82 H 0.0508 0.1029 0.3630 0.051 Uiso 1 1 calc R . .
C83 C 0.1194(3) 0.0387(2) 0.4478(3) 0.0518(11) Uani 1 1 d . . .
H83 H 0.0914 -0.0001 0.4235 0.062 Uiso 1 1 calc R . .
C84 C 0.1837(3) 0.0353(2) 0.5191(3) 0.0552(11) Uani 1 1 d . . .
H84 H 0.1988 -0.0061 0.5449 0.066 Uiso 1 1 calc R . .
C85 C 0.2260(2) 0.0907(2) 0.5533(2) 0.0483(10) Uani 1 1 d . . .
H85 H 0.2710 0.0876 0.6019 0.058 Uiso 1 1 calc R . .

loop_
_atom_site_aniso_label
_atom_site_aniso_U_11
_atom_site_aniso_U_22
_atom_site_aniso_U_33
_atom_site_aniso_U_23
_atom_site_aniso_U_13
_atom_site_aniso_U_12
Zn 0.0285(2) 0.01327(16) 0.01650(17) 0.00034(12) 0.01022(14) -0.00029(14)
C1 0.0289(17) 0.0181(14) 0.0227(14) 0.0022(12) 0.0082(13) -0.0004(12)
C2 0.044(2) 0.0170(15) 0.0266(16) 0.0020(12) 0.0144(15) -0.0052(14)
C3 0.0411(19) 0.0155(14) 0.0210(15) 0.0002(12) 0.0085(14) -0.0027(13)
C4 0.0283(16) 0.0153(13) 0.0209(14) -0.0007(11) 0.0105(12) -0.0008(12)
C5 0.0286(16) 0.0173(14) 0.0226(14) -0.0016(12) 0.0113(12) 0.0008(12)
C6 0.0327(17) 0.0188(14) 0.0204(14) -0.0013(11) 0.0137(13) -0.0007(13)
C7 0.047(2) 0.0202(15) 0.0230(15) -0.0038(12) 0.0191(15) -0.0051(14)
C8 0.048(2) 0.0195(15) 0.0235(15) -0.0009(12) 0.0209(15) -0.0062(14)
C9 0.0302(17) 0.0172(14) 0.0210(14) -0.0008(11) 0.0113(13) -0.0009(12)
C10 0.0252(16) 0.0187(14) 0.0203(14) 0.0021(11) 0.0088(12) -0.0013(12)
C11 0.0256(16) 0.0161(14) 0.0224(14) -0.0005(11) 0.0084(12) 0.0016(12)
C12 0.0366(18) 0.0132(13) 0.0245(15) 0.0026(11) 0.0109(14) 0.0025(13)
C13 0.0382(19) 0.0152(14) 0.0233(14) -0.0016(12) 0.0128(14) 0.0011(13)
C14 0.0278(16) 0.0162(14) 0.0207(14) -0.0009(11) 0.0090(12) 0.0012(12)
C15 0.0297(17) 0.0188(14) 0.0198(14) -0.0045(11) 0.0097(13) -0.0015(12)
C16 0.0309(17) 0.0216(15) 0.0203(14) -0.0006(12) 0.0108(13) 0.0033(13)
C17 0.0415(19) 0.0232(16) 0.0223(15) 0.0011(12) 0.0178(14) 0.0026(14)
C18 0.043(2) 0.0254(16) 0.0219(15) 0.0045(12) 0.0182(14) 0.0030(14)
C19 0.0273(16) 0.0220(15) 0.0212(14) 0.0053(11) 0.0116(13) 0.0030(12)
C20 0.0256(16) 0.0187(14) 0.0212(14) 0.0040(11) 0.0087(12) 0.0001(12)
N21 0.0253(13) 0.0172(12) 0.0180(11) -0.0006(9) 0.0083(10) -0.0025(10)
N22 0.0304(14) 0.0117(11) 0.0223(12) 0.0012(9) 0.0122(11) -0.0008(10)
N23 0.0287(14) 0.0173(12) 0.0186(12) -0.0005(9) 0.0107(10) 0.0004(10)
N24 0.0313(14) 0.0149(11) 0.0203(12) -0.0012(10) 0.0097(11) 0.0008(10)
C25 0.0324(17) 0.0160(14) 0.0218(14) -0.0018(11) 0.0136(13) -0.0039(12)
C26 0.0362(19) 0.0209(15) 0.0296(16) -0.0027(13) 0.0129(14) 0.0031(13)
C27 0.039(2) 0.0274(17) 0.0212(15) -0.0035(13) 0.0065(14) -0.0012(14)
N28 0.0472(18) 0.0231(14) 0.0256(14) -0.0058(11) 0.0153(13) 0.0002(13)
C29 0.042(2) 0.0321(19) 0.040(2) -0.0080(15) 0.0155(17) 0.0075(16)
C30 0.0338(19) 0.0347(19) 0.0288(17) -0.0095(14) 0.0079(15) 0.0067(15)
C31 0.0347(18) 0.0139(13) 0.0195(14) 0.0002(11) 0.0113(13) 0.0018(12)
C32 0.0293(17) 0.0222(15) 0.0211(14) -0.0017(12) 0.0067(13) -0.0083(13)
C33 0.0361(19) 0.0249(16) 0.0213(15) 0.0043(12) 0.0081(14) 0.0022(14)
N34 0.0360(16) 0.0202(13) 0.0234(13) 0.0026(10) 0.0109(12) -0.0044(11)
C35 0.0343(19) 0.0262(17) 0.0281(16) 0.0040(13) 0.0075(14) -0.0085(14)
C36 0.0347(18) 0.0224(15) 0.0233(15) 0.0059(12) 0.0078(13) -0.0015(13)
C37 0.0380(19) 0.0164(14) 0.0197(14) 0.0013(11) 0.0122(13) 0.0061(13)
C38 0.038(2) 0.041(2) 0.0354(18) -0.0158(16) 0.0183(16) 0.0017(16)
C39 0.048(2) 0.050(2) 0.0341(19) -0.0179(17) 0.0163(17) -0.0040(19)
N40 0.0469(18) 0.0265(15) 0.0295(14) -0.0055(12) 0.0165(14) 0.0076(13)
C41 0.049(2) 0.050(2) 0.050(2) -0.0156(19) 0.025(2) 0.010(2)
C42 0.037(2) 0.047(2) 0.048(2) -0.0185(18) 0.0158(18) 0.0043(18)
C43 0.0371(19) 0.0186(14) 0.0237(15) 0.0029(12) 0.0151(14) -0.0008(13)
C44 0.038(2) 0.0309(18) 0.0307(17) 0.0062(14) 0.0106(15) -0.0038(15)
C45 0.043(2) 0.0357(19) 0.0311(18) 0.0136(15) 0.0103(16) 0.0060(17)
N46 0.0454(18) 0.0314(16) 0.0336(15) 0.0141(12) 0.0170(14) -0.0004(14)
C47 0.038(2) 0.042(2) 0.049(2) 0.0174(18) 0.0155(18) -0.0104(17)
C48 0.038(2) 0.040(2) 0.0366(19) 0.0174(16) 0.0057(16) -0.0081(16)
O49 0.0288(12) 0.0235(11) 0.0357(12) -0.0050(9) 0.0095(10) -0.0004(9)
C50 0.041(2) 0.034(2) 0.081(3) -0.006(2) 0.033(2) 0.0018(18)
O52 0.0576(16) 0.0238(12) 0.0258(12) 0.0081(9) 0.0168(11) -0.0017(11)
O53 0.0598(18) 0.0253(13) 0.0447(15) 0.0028(11) 0.0115(13) -0.0157(12)
C54 0.0287(17) 0.0175(14) 0.0308(16) 0.0035(12) 0.0158(14) 0.0033(13)
C55 0.0257(16) 0.0147(13) 0.0165(13) -0.0001(11) 0.0050(12) -0.0015(12)
C56 0.0247(16) 0.0184(14) 0.0195(14) -0.0017(11) 0.0071(12) 0.0018(12)
C57 0.0355(18) 0.0187(14) 0.0226(15) -0.0001(12) 0.0116(13) 0.0041(13)
O58 0.0727(19) 0.0333(14) 0.0231(12) -0.0073(10) 0.0111(12) 0.0204(13)
O59 0.0616(18) 0.0299(13) 0.0306(12) -0.0005(10) 0.0100(12) 0.0215(12)
C60 0.0330(17) 0.0195(14) 0.0202(14) -0.0019(12) 0.0130(13) -0.0018(13)
C61 0.0319(17) 0.0170(14) 0.0182(14) 0.0007(11) 0.0073(13) -0.0025(12)
C62 0.044(2) 0.0161(14) 0.0238(15) -0.0016(12) 0.0151(14) -0.0061(14)
O63 0.0491(16) 0.0335(14) 0.0349(13) 0.0184(11) 0.0032(12) -0.0127(12)
O64 0.094(3) 0.058(2) 0.0404(16) 0.0218(14) -0.0141(16) -0.0506(19)
C65 0.0282(17) 0.0177(14) 0.0193(14) -0.0012(11) 0.0089(12) -0.0008(12)
C66 0.046(2) 0.0170(15) 0.0251(15) 0.0004(12) 0.0154(15) 0.0019(14)
O67 0.101(2) 0.0256(13) 0.0361(14) 0.0005(11) 0.0387(15) 0.0186(14)
C69 0.0320(17) 0.0169(14) 0.0184(13) -0.0009(11) 0.0118(12) -0.0018(12)
Cl70 0.0469(6) 0.0460(6) 0.0641(7) -0.0103(5) 0.0242(5) 0.0023(5)
Cl71 0.0653(7) 0.0607(7) 0.0463(6) 0.0029(5) 0.0251(5) -0.0073(6)
C72 0.0294(19) 0.042(2) 0.0390(19) -0.0016(16) 0.0052(16) 0.0054(16)
C73 0.040(2) 0.044(2) 0.0347(19) 0.0030(17) 0.0065(16) 0.0019(17)
C74 0.047(2) 0.056(3) 0.037(2) -0.0117(19) 0.0085(18) 0.006(2)
C75 0.056(3) 0.040(2) 0.047(2) -0.0052(19) 0.002(2) 0.012(2)
C76 0.061(3) 0.039(2) 0.042(2) 0.0004(18) 0.003(2) -0.001(2)
C77 0.046(2) 0.054(3) 0.042(2) 0.0033(19) 0.0130(19) -0.001(2)
Cl78 0.0494(6) 0.0559(6) 0.0475(6) -0.0140(5) 0.0083(5) -0.0006(5)
Cl79 0.0678(8) 0.0436(6) 0.0569(6) 0.0011(5) -0.0038(6) 0.0029(5)
C80 0.038(2) 0.047(2) 0.0360(19) -0.0034(16) 0.0201(16) 0.0012(17)
C81 0.043(2) 0.038(2) 0.0321(18) -0.0025(15) 0.0142(16) 0.0034(17)
C82 0.043(2) 0.047(2) 0.037(2) -0.0039(17) 0.0158(17) -0.0032(18)
C83 0.049(3) 0.050(3) 0.062(3) -0.010(2) 0.027(2) -0.012(2)
C84 0.047(3) 0.053(3) 0.065(3) 0.015(2) 0.023(2) 0.001(2)
C85 0.039(2) 0.059(3) 0.044(2) 0.006(2) 0.0147(18) 0.004(2)

loop_
_atom_type_symbol
_atom_type_description
_atom_type_scat_dispersion_real
_atom_type_scat_dispersion_imag
_atom_type_scat_source
C C 0.0033 0.0016 'International Tables Vol C Tables 4.2.6.8 and 6.1.1.4'
H H 0.0000 0.0000 'International Tables Vol C Tables 4.2.6.8 and 6.1.1.4'
N N 0.0061 0.0033 'International Tables Vol C Tables 4.2.6.8 and 6.1.1.4'
O O 0.0106 0.0060 'International Tables Vol C Tables 4.2.6.8 and 6.1.1.4'
Cl Cl 0.1484 0.1585 'International Tables Vol C Tables 4.2.6.8 and 6.1.1.4'
Zn Zn 0.2839 1.4301 'International Tables Vol C Tables 4.2.6.8 and 6.1.1.4'

loop_
_geom_angle_atom_site_label_1
_geom_angle_atom_site_label_2
_geom_angle_atom_site_label_3
_geom_angle
_geom_angle_site_symmetry_1
_geom_angle_site_symmetry_3
_geom_angle_publ_flag
N22 Zn N24 163.74(10) . . ?
N22 Zn N21 89.16(9) . . ?
N24 Zn N21 89.52(9) . . ?
N22 Zn N23 88.64(9) . . ?
N24 Zn N23 89.11(9) . . ?
N21 Zn N23 167.31(10) . . ?
N22 Zn O49 100.36(9) . . ?
N24 Zn O49 95.86(10) . . ?
N21 Zn O49 98.61(9) . . ?
N23 Zn O49 94.08(9) . . ?
N21 C1 C20 125.4(3) . . ?
N21 C1 C2 109.5(3) . . ?
C20 C1 C2 125.1(3) . . ?
C3 C2 C1 107.2(3) . . ?
C3 C2 H2 126.4 . . ?
C1 C2 H2 126.4 . . ?
C2 C3 C4 106.9(3) . . ?
C2 C3 H3 126.6 . . ?
C4 C3 H3 126.6 . . ?
N21 C4 C5 126.0(3) . . ?
N21 C4 C3 109.3(2) . . ?
C5 C4 C3 124.7(3) . . ?
C6 C5 C4 125.3(3) . . ?
C6 C5 C25 117.5(3) . . ?
C4 C5 C25 117.2(3) . . ?
N22 C6 C5 125.8(3) . . ?
N22 C6 C7 109.4(3) . . ?
C5 C6 C7 124.8(3) . . ?
C8 C7 C6 107.3(3) . . ?
C8 C7 H7 126.3 . . ?
C6 C7 H7 126.3 . . ?
C7 C8 C9 107.0(3) . . ?
C7 C8 H8 126.5 . . ?
C9 C8 H8 126.5 . . ?
N22 C9 C10 125.2(3) . . ?
N22 C9 C8 109.9(2) . . ?
C10 C9 C8 124.9(3) . . ?
C9 C10 C11 125.5(3) . . ?
C9 C10 C31 117.4(2) . . ?
C11 C10 C31 117.1(3) . . ?
N23 C11 C10 125.2(3) . . ?
N23 C11 C12 109.4(2) . . ?
C10 C11 C12 125.2(3) . . ?
C13 C12 C11 107.4(3) . . ?
C13 C12 H12 126.3 . . ?
C11 C12 H12 126.3 . . ?
C12 C13 C14 106.8(3) . . ?
C12 C13 H13 126.6 . . ?
C14 C13 H13 126.6 . . ?
N23 C14 C15 125.4(3) . . ?
N23 C14 C13 109.6(2) . . ?
C15 C14 C13 124.9(3) . . ?
C14 C15 C16 126.2(3) . . ?
C14 C15 C37 116.4(3) . . ?
C16 C15 C37 117.3(3) . . ?
N24 C16 C15 124.7(3) . . ?
N24 C16 C17 110.0(3) . . ?
C15 C16 C17 125.3(3) . . ?
C18 C17 C16 107.2(3) . . ?
C18 C17 H17 126.4 . . ?
C16 C17 H17 126.4 . . ?
C17 C18 C19 106.9(3) . . ?
C17 C18 H18 126.5 . . ?
C19 C18 H18 126.5 . . ?
N24 C19 C20 125.7(3) . . ?
N24 C19 C18 109.3(3) . . ?
C20 C19 C18 125.0(3) . . ?
C19 C20 C1 126.0(3) . . ?
C19 C20 C43 117.1(3) . . ?
C1 C20 C43 116.9(3) . . ?
C4 N21 C1 107.2(2) . . ?
C4 N21 Zn 126.14(19) . . ?
C1 N21 Zn 126.27(19) . . ?
C9 N22 C6 106.4(2) . . ?
C9 N22 Zn 127.12(19) . . ?
C6 N22 Zn 125.96(19) . . ?
C11 N23 C14 106.8(2) . . ?
C11 N23 Zn 126.61(19) . . ?
C14 N23 Zn 125.88(19) . . ?
C16 N24 C19 106.6(2) . . ?
C16 N24 Zn 127.2(2) . . ?
C19 N24 Zn 125.86(19) . . ?
C26 C25 C30 117.4(3) . . ?
C26 C25 C5 121.3(3) . . ?
C30 C25 C5 121.3(3) . . ?
C25 C26 C27 119.6(3) . . ?
C25 C26 H26 120.2 . . ?
C27 C26 H26 120.2 . . ?
N28 C27 C26 122.5(3) . . ?
N28 C27 H27 118.7 . . ?
C26 C27 H27 118.7 . . ?
C27 N28 C29 118.3(3) . . ?
N28 C29 C30 122.9(3) . . ?
N28 C29 H29 118.5 . . ?
C30 C29 H29 118.5 . . ?
C29 C30 C25 119.3(3) . . ?
C29 C30 H30 120.4 . . ?
C25 C30 H30 120.4 . . ?
C32 C31 C36 118.0(3) . . ?
C32 C31 C10 122.1(3) . . ?
C36 C31 C10 120.0(3) . . ?
C31 C32 C33 119.8(3) . . ?
C31 C32 H32 120.1 . . ?
C33 C32 H32 120.1 . . ?
N34 C33 C32 121.8(3) . . ?
N34 C33 H33 119.1 . . ?
C32 C33 H33 119.1 . . ?
C33 N34 C35 118.5(3) . . ?
N34 C35 C36 122.8(3) . . ?
N34 C35 H35 118.6 . . ?
C36 C35 H35 118.6 . . ?
C35 C36 C31 119.1(3) . . ?
C35 C36 H36 120.5 . . ?
C31 C36 H36 120.5 . . ?
C38 C37 C42 117.2(3) . . ?
C38 C37 C15 121.6(3) . . ?
C42 C37 C15 121.2(3) . . ?
C37 C38 C39 120.3(3) . . ?
C37 C38 H38 119.9 . . ?
C39 C38 H38 119.9 . . ?
N40 C39 C38 122.7(4) . . ?
N40 C39 H39 118.7 . . ?
C38 C39 H39 118.7 . . ?
C39 N40 C41 118.0(3) . . ?
N40 C41 C42 122.9(4) . . ?
N40 C41 H41 118.5 . . ?
C42 C41 H41 118.5 . . ?
C41 C42 C37 118.8(4) . . ?
C41 C42 H42 120.6 . . ?
C37 C42 H42 120.6 . . ?
C44 C43 C48 117.7(3) . . ?
C44 C43 C20 121.0(3) . . ?
C48 C43 C20 121.1(3) . . ?
C43 C44 C45 119.5(3) . . ?
C43 C44 H44 120.3 . . ?
C45 C44 H44 120.3 . . ?
N46 C45 C44 123.0(3) . . ?
N46 C45 H45 118.5 . . ?
C44 C45 H45 118.5 . . ?
C47 N46 C45 117.9(3) . . ?
N46 C47 C48 123.7(3) . . ?
N46 C47 H47 118.1 . . ?
C48 C47 H47 118.1 . . ?
C43 C48 C47 118.1(3) . . ?
C43 C48 H48 121.0 . . ?
C47 C48 H48 121.0 . . ?
C50 O49 Zn 124.3(2) . . ?
C50 O49 H49 108.4 . . ?
Zn O49 H49 109.2 . . ?
O49 C50 C51 112.9(4) . . ?
O49 C50 H50A 109.0 . . ?
C51 C50 H50A 109.0 . . ?
O49 C50 H50B 109.0 . . ?
C51 C50 H50B 109.0 . . ?
H50A C50 H50B 107.8 . . ?
C50 C51 H51A 109.5 . . ?
C50 C51 H51B 109.5 . . ?
H51A C51 H51B 109.5 . . ?
C50 C51 H51C 109.5 . . ?
H51A C51 H51C 109.5 . . ?
H51B C51 H51C 109.5 . . ?
C54 O52 H52 107.8 . . ?
O53 C54 O52 124.7(3) . . ?
O53 C54 C55 120.8(3) . . ?
O52 C54 C55 114.4(3) . . ?
C69 C55 C56 119.3(3) . . ?
C69 C55 C54 119.5(2) . . ?
C56 C55 C54 121.0(3) . . ?
C60 C56 C55 119.2(3) . . ?
C60 C56 C57 120.5(3) . . ?
C55 C56 C57 120.3(3) . . ?
O59 C57 O58 125.0(3) . . ?
O59 C57 C56 122.8(3) . . ?
O58 C57 C56 112.1(3) . . ?
C57 O58 H58 113.6 . . ?
C61 C60 C56 121.3(3) . . ?
C61 C60 H60 119.4 . . ?
C56 C60 H60 119.4 . . ?
C60 C61 C65 119.8(3) . . ?
C60 C61 C62 117.9(3) . . ?
C65 C61 C62 122.2(3) . . ?
O64 C62 O63 124.2(3) . . ?
O64 C62 C61 121.4(3) . . ?
O63 C62 C61 114.1(3) . . ?
C62 O63 H63 100.3 . . ?
C69 C65 C61 118.9(3) . . ?
C69 C65 C66 120.8(3) . . ?
C61 C65 C66 120.3(3) . . ?
O68A C66 O67 122.3(3) . . ?
O68B C66 O67 121.2(4) . . ?
O68A C66 C65 120.6(3) . . ?
O68B C66 C65 122.8(3) . . ?
O67 C66 C65 113.3(3) . . ?
C66 O67 H67 111.3 . . ?
O68B O68A C66 75.9(7) . . ?
O68A O68B C66 70.0(6) . . ?
C65 C69 C55 121.4(3) . . ?
C65 C69 H69 119.3 . . ?
C55 C69 H69 119.3 . . ?
C73 C72 C77 118.5(4) . . ?
C73 C72 Cl70 121.2(3) . . ?
C77 C72 Cl70 120.3(3) . . ?
C72 C73 C74 120.5(4) . . ?
C72 C73 Cl71 120.6(3) . . ?
C74 C73 Cl71 118.8(3) . . ?
C75 C74 C73 120.0(4) . . ?
C75 C74 H74 120.0 . . ?
C73 C74 H74 120.0 . . ?
C74 C75 C76 119.9(4) . . ?
C74 C75 H75 120.0 . . ?
C76 C75 H75 120.0 . . ?
C77 C76 C75 120.9(4) . . ?
C77 C76 H76 119.6 . . ?
C75 C76 H76 119.6 . . ?
C76 C77 C72 120.1(4) . . ?
C76 C77 H77 119.9 . . ?
C72 C77 H77 119.9 . . ?
C85 C80 C81 119.9(4) . . ?
C85 C80 Cl78 118.9(3) . . ?
C81 C80 Cl78 121.2(3) . . ?
C82 C81 C80 120.2(4) . . ?
C82 C81 Cl79 119.6(3) . . ?
C80 C81 Cl79 120.2(3) . . ?
C81 C82 C83 120.2(4) . . ?
C81 C82 H82 119.9 . . ?
C83 C82 H82 119.9 . . ?
C84 C83 C82 119.3(4) . . ?
C84 C83 H83 120.4 . . ?
C82 C83 H83 120.4 . . ?
C85 C84 C83 120.8(4) . . ?
C85 C84 H84 119.6 . . ?
C83 C84 H84 119.6 . . ?
C84 C85 C80 119.6(4) . . ?
C84 C85 H85 120.2 . . ?
C80 C85 H85 120.2 . . ?

loop_
_geom_bond_atom_site_label_1
_geom_bond_atom_site_label_2
_geom_bond_distance
_geom_bond_site_symmetry_2
_geom_bond_publ_flag
Zn N22 2.065(2) . ?
Zn N24 2.066(2) . ?
Zn N21 2.067(2) . ?
Zn N23 2.069(2) . ?
Zn O49 2.114(2) . ?
C1 N21 1.366(4) . ?
C1 C20 1.408(4) . ?
C1 C2 1.444(4) . ?
C2 C3 1.347(4) . ?
C2 H2 0.9500 . ?
C3 C4 1.456(4) . ?
C3 H3 0.9500 . ?
C4 N21 1.363(4) . ?
C4 C5 1.405(4) . ?
C5 C6 1.399(4) . ?
C5 C25 1.486(4) . ?
C6 N22 1.381(4) . ?
C6 C7 1.448(4) . ?
C7 C8 1.354(4) . ?
C7 H7 0.9500 . ?
C8 C9 1.445(4) . ?
C8 H8 0.9500 . ?
C9 N22 1.375(4) . ?
C9 C10 1.406(4) . ?
C10 C11 1.410(4) . ?
C10 C31 1.498(4) . ?
C11 N23 1.371(4) . ?
C11 C12 1.446(4) . ?
C12 C13 1.356(4) . ?
C12 H12 0.9500 . ?
C13 C14 1.447(4) . ?
C13 H13 0.9500 . ?
C14 N23 1.375(4) . ?
C14 C15 1.403(4) . ?
C15 C16 1.408(4) . ?
C15 C37 1.497(4) . ?
C16 N24 1.368(4) . ?
C16 C17 1.444(4) . ?
C17 C18 1.351(4) . ?
C17 H17 0.9500 . ?
C18 C19 1.455(4) . ?
C18 H18 0.9500 . ?
C19 N24 1.378(4) . ?
C19 C20 1.398(4) . ?
C20 C43 1.496(4) . ?
C25 C26 1.379(4) . ?
C25 C30 1.394(5) . ?
C26 C27 1.393(4) . ?
C26 H26 0.9500 . ?
C27 N28 1.320(4) . ?
C27 H27 0.9500 . ?
N28 C29 1.335(5) . ?
C29 C30 1.376(5) . ?
C29 H29 0.9500 . ?
C30 H30 0.9500 . ?
C31 C32 1.382(4) . ?
C31 C36 1.396(4) . ?
C32 C33 1.390(4) . ?
C32 H32 0.9500 . ?
C33 N34 1.340(4) . ?
C33 H33 0.9500 . ?
N34 C35 1.342(4) . ?
C35 C36 1.377(4) . ?
C35 H35 0.9500 . ?
C36 H36 0.9500 . ?
C37 C38 1.363(5) . ?
C37 C42 1.398(5) . ?
C38 C39 1.394(5) . ?
C38 H38 0.9500 . ?
C39 N40 1.309(5) . ?
C39 H39 0.9500 . ?
N40 C41 1.336(5) . ?
C41 C42 1.388(5) . ?
C41 H41 0.9500 . ?
C42 H42 0.9500 . ?
C43 C44 1.384(5) . ?
C43 C48 1.394(5) . ?
C44 C45 1.385(5) . ?
C44 H44 0.9500 . ?
C45 N46 1.322(5) . ?
C45 H45 0.9500 . ?
N46 C47 1.320(5) . ?
C47 C48 1.396(5) . ?
C47 H47 0.9500 . ?
C48 H48 0.9500 . ?
O49 C50 1.425(4) . ?
O49 H49 0.8983 . ?
C50 C51 1.461(8) . ?
C50 H50A 0.9900 . ?
C50 H50B 0.9900 . ?
C51 H51A 0.9800 . ?
C51 H51B 0.9800 . ?
C51 H51C 0.9800 . ?
O52 C54 1.297(4) . ?
O52 H52 0.9008 . ?
O53 C54 1.208(4) . ?
C54 C55 1.501(4) . ?
C55 C69 1.390(4) . ?
C55 C56 1.402(4) . ?
C56 C60 1.387(4) . ?
C56 C57 1.494(4) . ?
C57 O59 1.206(4) . ?
C57 O58 1.300(4) . ?
O58 H58 0.8996 . ?
C60 C61 1.385(4) . ?
C60 H60 0.9500 . ?
C61 C65 1.398(4) . ?
C61 C62 1.513(4) . ?
C62 O64 1.194(4) . ?
C62 O63 1.270(4) . ?
O63 H63 0.8986 . ?
C65 C69 1.389(4) . ?
C65 C66 1.494(4) . ?
C66 O68A 1.207(6) . ?
C66 O68B 1.246(6) . ?
C66 O67 1.283(4) . ?
O67 H67 0.8987 . ?
O68A O68B 0.721(6) . ?
C69 H69 0.9500 . ?
Cl70 C72 1.727(4) . ?
Cl71 C73 1.710(4) . ?
C72 C73 1.376(5) . ?
C72 C77 1.403(6) . ?
C73 C74 1.398(6) . ?
C74 C75 1.362(6) . ?
C74 H74 0.9500 . ?
C75 C76 1.373(7) . ?
C75 H75 0.9500 . ?
C76 C77 1.369(6) . ?
C76 H76 0.9500 . ?
C77 H77 0.9500 . ?
Cl78 C80 1.730(4) . ?
Cl79 C81 1.737(4) . ?
C80 C85 1.383(5) . ?
C80 C81 1.384(5) . ?
C81 C82 1.361(5) . ?
C82 C83 1.391(6) . ?
C82 H82 0.9500 . ?
C83 C84 1.376(6) . ?
C83 H83 0.9500 . ?
C84 C85 1.369(6) . ?
C84 H84 0.9500 . ?
C85 H85 0.9500 . ?

loop_
_geom_hbond_atom_site_label_D
_geom_hbond_atom_site_label_H
_geom_hbond_atom_site_label_A
_geom_hbond_distance_DH
_geom_hbond_distance_HA
_geom_hbond_distance_DA
_geom_hbond_angle_DHA
_geom_hbond_site_symmetry_A
O49 H49 O53 0.90 1.83 2.730(3) 176 .
O52 H52 N46 0.90 1.68 2.554(3) 163 3_656
O58 H58 N28 0.90 1.67 2.549(3) 164 3_655
O63 H63 N34 0.90 1.71 2.578(3) 162 3_665
O67 H67 N40 0.90 1.74 2.614(4) 163 3_666

loop_
_platon_squeeze_void_nr
_platon_squeeze_void_average_x
_platon_squeeze_void_average_y
_platon_squeeze_void_average_z
_platon_squeeze_void_volume
_platon_squeeze_void_count_electrons
_platon_squeeze_void_content
1 0.000 0.000 0.000 373 119 ' '
2 0.031 0.479 0.583 7 1 ' '
3 0.500 0.500 0.500 373 119 ' '
4 0.469 0.979 0.917 7 1 ' '
5 0.531 0.021 0.083 7 1 ' '
6 0.969 0.521 0.417 7 1 ' '
